data_7249353
loop_
_publ_author_name
'Konovalova, Irina S.'
'Shishkina, Svitlana V.'
'Wyshusek, Maik'
'Patzer, Michael'
'Reiss, Guido J.'

_publ_section_title
;
 Supramolecular architecture of theophylline polymorphs, monohydrate and
 co-crystals with iodine: study from the energetic viewpoint
;
_journal_issue 41
_journal_name_full 'RSC Advances'
_journal_page_first 29774
_journal_page_last 29788
_journal_paper_doi 10.1039/D4RA04368E
_journal_volume 14
_journal_year 2024
_chemical_formula_moiety 'C7 H8 N4 O2'
_chemical_formula_sum 'C7 H8 N4 O2'
_chemical_formula_weight 180.17
_space_group_crystal_system monoclinic
_space_group_IT_number 7
_space_group_name_Hall 'P -2yac'
_space_group_name_H-M_alt 'P 1 n 1'
_atom_sites_solution_hydrogens geom
_audit_creation_method SHELXL-2019/2
_audit_update_record
;
2023-05-22 deposited with the CCDC.	2024-09-11 downloaded from the CCDC.
;
_cell_angle_alpha 90
_cell_angle_beta 98.965(8)
_cell_angle_gamma 90
_cell_formula_units_Z 2
_cell_length_a 3.8744(4)
_cell_length_b 12.8898(9)
_cell_length_c 8.1167(6)
_cell_measurement_temperature 290(2)
_cell_volume 400.40(6)
_computing_structure_refinement 'SHELXL-2019/2 (Sheldrick, 2019)'
_diffrn_ambient_temperature 293(2)
_diffrn_measured_fraction_theta_full 0.999
_diffrn_measured_fraction_theta_max 0.871
_diffrn_radiation_type MoK\a
_diffrn_radiation_wavelength 0.71073
_diffrn_reflns_av_R_equivalents 0.0240
_diffrn_reflns_av_unetI/netI 0.0419
_diffrn_reflns_Laue_measured_fraction_full 0.999
_diffrn_reflns_Laue_measured_fraction_max 0.871
_diffrn_reflns_limit_h_max 5
_diffrn_reflns_limit_h_min -4
_diffrn_reflns_limit_k_max 16
_diffrn_reflns_limit_k_min -17
_diffrn_reflns_limit_l_max 10
_diffrn_reflns_limit_l_min -11
_diffrn_reflns_number 2386
_diffrn_reflns_point_group_measured_fraction_full 0.820
_diffrn_reflns_point_group_measured_fraction_max 0.680
_diffrn_reflns_theta_full 26.000
_diffrn_reflns_theta_max 29.318
_diffrn_reflns_theta_min 2.992
_exptl_absorpt_coefficient_mu 0.114
_exptl_crystal_colour colorless
_exptl_crystal_density_diffrn 1.494
_exptl_crystal_F_000 188
_refine_diff_density_max 0.174
_refine_diff_density_min -0.190
_refine_diff_density_rms 0.043
_refine_ls_abs_structure_details
;
 Flack x determined using 360 quotients [(I+)-(I-)]/[(I+)+(I-)]
 (Parsons, Flack and Wagner, Acta Cryst. B69 (2013) 249-259).
;
_refine_ls_abs_structure_Flack -2.0(10)
_refine_ls_extinction_coef 0.015(3)
_refine_ls_extinction_expression Fc^*^=kFc[1+0.001xFc^2^\l^3^/sin(2\q)]^-1/4^
_refine_ls_extinction_method 'SHELXL-2019/2 (Sheldrick 2019)'
_refine_ls_goodness_of_fit_ref 1.033
_refine_ls_hydrogen_treatment constr
_refine_ls_matrix_type full
_refine_ls_number_parameters 121
_refine_ls_number_reflns 1499
_refine_ls_number_restraints 2
_refine_ls_restrained_S_all 1.033
_refine_ls_R_factor_all 0.0689
_refine_ls_R_factor_gt 0.0491
_refine_ls_shift/su_max 0.000
_refine_ls_shift/su_mean 0.000
_refine_ls_structure_factor_coef Fsqd
_refine_ls_weighting_details 'w=1/[\s^2^(Fo^2^)+(0.0120P)^2^+0.3000P] where P=(Fo^2^+2Fc^2^)/3'
_refine_ls_weighting_scheme calc
_refine_ls_wR_factor_gt 0.0908
_refine_ls_wR_factor_ref 0.0983
_reflns_Friedel_coverage 0.550
_reflns_Friedel_fraction_full 0.638
_reflns_Friedel_fraction_max 0.487
_reflns_number_gt 1168
_reflns_number_total 1499
_reflns_threshold_expression 'I > 2\s(I)'
_cod_data_source_file d4ra04368e2.cif
_cod_data_source_block exp_276_2
_cod_original_cell_volume 400.40(5)
_cod_original_sg_symbol_H-M 'P n'
_cod_database_code 7249353
_shelx_shelxl_version_number 2019/2
_shelx_space_group_comment
;
The symmetry employed for this shelxl refinement is uniquely defined
by the following loop, which should always be used as a source of
symmetry information in preference to the above space-group names.
They are only intended as comments.
;

loop_
_space_group_symop_operation_xyz
'x, y, z'
'x+1/2, -y, z+1/2'

loop_
_atom_site_label
_atom_site_type_symbol
_atom_site_fract_x
_atom_site_fract_y
_atom_site_fract_z
_atom_site_U_iso_or_equiv
_atom_site_adp_type
_atom_site_occupancy
_atom_site_site_symmetry_order
_atom_site_calc_flag
_atom_site_refinement_flags_posn
_atom_site_refinement_flags_adp
_atom_site_refinement_flags_occupancy
_atom_site_disorder_assembly
_atom_site_disorder_group
O1 O -0.7858(11) -0.4213(3) -0.0816(5) 0.0661(12) Uani 1 1 d . . . . .
N1 N -0.6736(10) -0.0624(3) 0.0068(5) 0.0386(9) Uani 1 1 d . . . . .
C1 C -0.7129(12) -0.3352(4) -0.1222(6) 0.0467(13) Uani 1 1 d . . . . .
O2 O -0.3884(10) -0.2132(3) -0.4688(4) 0.0555(10) Uani 1 1 d . . . . .
N2 N -0.7449(10) -0.2498(3) -0.0228(5) 0.0390(10) Uani 1 1 d . . . . .
C2 C -0.4920(13) -0.2208(4) -0.3336(6) 0.0408(12) Uani 1 1 d . . . . .
C3 C -0.5351(11) -0.1393(3) -0.2205(5) 0.0334(10) Uani 1 1 d . . . . .
N4 N -0.5936(10) -0.3167(3) -0.2735(5) 0.0421(10) Uani 1 1 d . . . . .
C4 C -0.5571(14) 0.0077(4) -0.0928(6) 0.0440(11) Uani 1 1 d . . . . .
H4 H -0.537850 0.078132 -0.068042 0.053 Uiso 1 1 calc R U . . .
N5 N -0.4717(9) -0.0338(3) -0.2311(4) 0.0377(9) Uani 1 1 d . . . . .
H5 H -0.393278 -0.001844 -0.310622 0.045 Uiso 1 1 calc R U . . .
C5 C -0.6577(10) -0.1530(3) -0.0756(5) 0.0336(10) Uani 1 1 d . . . . .
C6 C -0.8532(15) -0.2641(4) 0.1408(6) 0.0561(15) Uani 1 1 d . . . . .
H6A H -0.947777 -0.332563 0.147634 0.084 Uiso 1 1 calc R U . . .
H6B H -1.028067 -0.213615 0.155399 0.084 Uiso 1 1 calc R U . . .
H6C H -0.654836 -0.255576 0.226679 0.084 Uiso 1 1 calc R U . . .
C7 C -0.5640(16) -0.4100(4) -0.3799(8) 0.0620(16) Uani 1 1 d . . . . .
H7A H -0.459181 -0.390483 -0.474975 0.093 Uiso 1 1 calc R U . . .
H7B H -0.792435 -0.438117 -0.416751 0.093 Uiso 1 1 calc R U . . .
H7C H -0.421291 -0.461369 -0.316232 0.093 Uiso 1 1 calc R U . . .

loop_
_atom_site_aniso_label
_atom_site_aniso_U_11
_atom_site_aniso_U_22
_atom_site_aniso_U_33
_atom_site_aniso_U_23
_atom_site_aniso_U_13
_atom_site_aniso_U_12
O1 0.105(3) 0.035(2) 0.063(3) 0.0097(18) 0.026(2) -0.011(2)
N1 0.052(3) 0.0372(19) 0.0284(19) -0.0029(16) 0.0120(17) 0.0010(18)
C1 0.056(4) 0.040(3) 0.045(3) 0.005(2) 0.008(2) 0.000(2)
O2 0.091(3) 0.0430(19) 0.041(2) -0.0052(16) 0.0357(19) -0.0037(19)
N2 0.042(2) 0.042(2) 0.035(2) 0.0062(17) 0.0106(17) -0.0022(17)
C2 0.049(3) 0.035(2) 0.040(3) -0.001(2) 0.009(2) 0.004(2)
C3 0.037(3) 0.031(2) 0.032(2) 0.001(2) 0.0069(19) -0.0012(18)
N4 0.060(3) 0.0271(19) 0.041(2) -0.0023(16) 0.0161(19) 0.0016(18)
C4 0.058(3) 0.036(2) 0.040(3) -0.006(2) 0.015(2) 0.000(2)
N5 0.051(2) 0.0354(19) 0.0293(18) 0.0006(17) 0.0144(17) -0.0014(18)
C5 0.036(3) 0.036(2) 0.029(2) 0.003(2) 0.0055(18) -0.0023(19)
C6 0.067(4) 0.065(3) 0.039(3) 0.016(3) 0.017(3) -0.006(3)
C7 0.089(4) 0.035(3) 0.067(4) -0.014(3) 0.027(3) -0.004(3)

loop_
_atom_type_symbol
_atom_type_description
_atom_type_scat_dispersion_real
_atom_type_scat_dispersion_imag
_atom_type_scat_source
C C 0.0033 0.0016 'International Tables Vol C Tables 4.2.6.8 and 6.1.1.4'
H H 0.0000 0.0000 'International Tables Vol C Tables 4.2.6.8 and 6.1.1.4'
N N 0.0061 0.0033 'International Tables Vol C Tables 4.2.6.8 and 6.1.1.4'
O O 0.0106 0.0060 'International Tables Vol C Tables 4.2.6.8 and 6.1.1.4'

loop_
_geom_angle_atom_site_label_1
_geom_angle_atom_site_label_2
_geom_angle_atom_site_label_3
_geom_angle
_geom_angle_site_symmetry_1
_geom_angle_site_symmetry_3
_geom_angle_publ_flag
C4 N1 C5 103.8(4) . . ?
O1 C1 N2 121.9(5) . . ?
O1 C1 N4 121.4(5) . . ?
N2 C1 N4 116.7(4) . . ?
C5 N2 C1 119.4(4) . . ?
C5 N2 C6 120.9(4) . . ?
C1 N2 C6 119.6(4) . . ?
O2 C2 N4 121.7(4) . . ?
O2 C2 C3 127.3(5) . . ?
N4 C2 C3 111.0(4) . . ?
C5 C3 N5 105.8(4) . . ?
C5 C3 C2 124.1(4) . . ?
N5 C3 C2 130.1(4) . . ?
C1 N4 C2 127.0(4) . . ?
C1 N4 C7 115.9(4) . . ?
C2 N4 C7 117.1(4) . . ?
N5 C4 N1 112.9(4) . . ?
C4 N5 C3 105.8(4) . . ?
C3 C5 N1 111.7(4) . . ?
C3 C5 N2 121.8(4) . . ?
N1 C5 N2 126.6(4) . . ?

loop_
_geom_bond_atom_site_label_1
_geom_bond_atom_site_label_2
_geom_bond_distance
_geom_bond_site_symmetry_2
_geom_bond_publ_flag
O1 C1 1.204(6) . ?
N1 C4 1.337(6) . ?
N1 C5 1.352(5) . ?
C1 N2 1.381(6) . ?
C1 N4 1.398(6) . ?
O2 C2 1.230(5) . ?
N2 C5 1.379(5) . ?
N2 C6 1.466(6) . ?
C2 N4 1.408(6) . ?
C2 C3 1.421(6) . ?
C3 C5 1.346(6) . ?
C3 N5 1.387(6) . ?
N4 C7 1.495(6) . ?
C4 N5 1.332(5) . ?

loop_
_geom_torsion_atom_site_label_1
_geom_torsion_atom_site_label_2
_geom_torsion_atom_site_label_3
_geom_torsion_atom_site_label_4
_geom_torsion
_geom_torsion_site_symmetry_1
_geom_torsion_site_symmetry_2
_geom_torsion_site_symmetry_3
_geom_torsion_site_symmetry_4
_geom_torsion_publ_flag
O1 C1 N2 C5 -180.0(5) . . . . ?
N4 C1 N2 C5 -0.4(6) . . . . ?
O1 C1 N2 C6 3.2(7) . . . . ?
N4 C1 N2 C6 -177.2(4) . . . . ?
O2 C2 C3 C5 178.4(5) . . . . ?
N4 C2 C3 C5 -0.1(6) . . . . ?
O2 C2 C3 N5 -0.6(8) . . . . ?
N4 C2 C3 N5 -179.2(4) . . . . ?
O1 C1 N4 C2 -178.3(5) . . . . ?
N2 C1 N4 C2 2.1(6) . . . . ?
O1 C1 N4 C7 0.1(7) . . . . ?
N2 C1 N4 C7 -179.5(4) . . . . ?
O2 C2 N4 C1 179.5(5) . . . . ?
C3 C2 N4 C1 -1.8(6) . . . . ?
O2 C2 N4 C7 1.1(7) . . . . ?
C3 C2 N4 C7 179.8(4) . . . . ?
C5 N1 C4 N5 0.2(5) . . . . ?
N1 C4 N5 C3 -0.4(6) . . . . ?
C5 C3 N5 C4 0.5(5) . . . . ?
C2 C3 N5 C4 179.7(4) . . . . ?
N5 C3 C5 N1 -0.4(5) . . . . ?
C2 C3 C5 N1 -179.7(4) . . . . ?
N5 C3 C5 N2 -179.1(4) . . . . ?
C2 C3 C5 N2 1.6(6) . . . . ?
C4 N1 C5 C3 0.2(5) . . . . ?
C4 N1 C5 N2 178.8(4) . . . . ?
C1 N2 C5 C3 -1.3(6) . . . . ?
C6 N2 C5 C3 175.4(4) . . . . ?
C1 N2 C5 N1 -179.8(4) . . . . ?
C6 N2 C5 N1 -3.1(7) . . . . ?
